data_4071607
loop_
_publ_author_name
'Arii, Hidekazu'
'Nanjo, Masato'
'Mochida, Kunio'

_publ_section_title
;
 Characterization of Mononuclear and Dinuclear Germylplatinum Complexes
 and Ge&#x2212;Ge Bond Formation at the Platinum Center
;
_journal_issue 16
_journal_name_full Organometallics
_journal_page_first 4147
_journal_paper_doi 10.1021/om800267k
_journal_volume 27
_journal_year 2008
_chemical_formula_sum 'C27 H28 Ge P Pt'
_chemical_formula_weight 651.14
_chemical_name_systematic
; 
 ? 
;
_space_group_IT_number 2
_symmetry_cell_setting triclinic
_symmetry_space_group_name_Hall '-P 1'
_symmetry_space_group_name_H-M 'P -1'
_atom_sites_solution_hydrogens geom
_atom_sites_solution_primary direct
_atom_sites_solution_secondary difmap
_audit_creation_method SHELXL-97
_cell_angle_alpha 109.661(4)
_cell_angle_beta 99.571(4)
_cell_angle_gamma 107.007(4)
_cell_formula_units_Z 2
_cell_length_a 8.6380(6)
_cell_length_b 13.9300(10)
_cell_length_c 14.1770(11)
_cell_measurement_reflns_used 14041
_cell_measurement_temperature 120
_cell_measurement_theta_max 27.92
_cell_measurement_theta_min 2.49
_cell_volume 1468.3(2)
_computing_cell_refinement 'HKL Scalepack'
_computing_data_collection 'DIP Image plate'
_computing_molecular_graphics 'Ortep (Johnson, 1976)'
_computing_structure_refinement 'SHELXL-97 (Sheldrick, 1997)'
_computing_structure_solution 'SHELXS-97 (Sheldrick, 1990)'
_diffrn_ambient_temperature 120
_diffrn_measured_fraction_theta_full 0.916
_diffrn_measured_fraction_theta_max 0.916
_diffrn_measurement_device_type KappaCCD
_diffrn_measurement_method IP
_diffrn_radiation_monochromator graphite
_diffrn_radiation_source 'fine-focus sealed tube'
_diffrn_radiation_type MoK\a
_diffrn_radiation_wavelength 0.71073
_diffrn_reflns_av_R_equivalents 0.033
_diffrn_reflns_av_sigmaI/netI 0.0349
_diffrn_reflns_limit_h_max 11
_diffrn_reflns_limit_h_min 0
_diffrn_reflns_limit_k_max 17
_diffrn_reflns_limit_k_min -18
_diffrn_reflns_limit_l_max 18
_diffrn_reflns_limit_l_min -18
_diffrn_reflns_number 14041
_diffrn_reflns_theta_full 27.92
_diffrn_reflns_theta_max 27.92
_diffrn_reflns_theta_min 2.49
_exptl_absorpt_coefficient_mu 5.846
_exptl_absorpt_correction_type none
_exptl_crystal_colour colorless
_exptl_crystal_density_diffrn 1.473
_exptl_crystal_density_meas ?
_exptl_crystal_density_method 'not measured'
_exptl_crystal_description prism
_exptl_crystal_F_000 630
_exptl_crystal_size_max 0.35
_exptl_crystal_size_mid 0.20
_exptl_crystal_size_min 0.20
_refine_diff_density_max 3.242
_refine_diff_density_min -3.309
_refine_diff_density_rms 0.246
_refine_ls_extinction_method none
_refine_ls_goodness_of_fit_ref 1.074
_refine_ls_hydrogen_treatment mixed
_refine_ls_matrix_type full
_refine_ls_number_parameters 277
_refine_ls_number_reflns 6455
_refine_ls_number_restraints 0
_refine_ls_restrained_S_all 1.074
_refine_ls_R_factor_all 0.0549
_refine_ls_R_factor_gt 0.0509
_refine_ls_shift/su_max 0.006
_refine_ls_shift/su_mean 0.000
_refine_ls_structure_factor_coef Fsqd
_refine_ls_weighting_details 'calc w=1/[\s^2^(Fo^2^)+(0.0970P)^2^+6.5000P] where P=(Fo^2^+2Fc^2^)/3'
_refine_ls_weighting_scheme calc
_refine_ls_wR_factor_gt 0.1407
_refine_ls_wR_factor_ref 0.1452
_reflns_number_gt 5965
_reflns_number_total 6455
_reflns_threshold_expression >2sigma(I)
_cod_data_source_file om800267k-file001.cif
_cod_data_source_block Complex_3
_cod_depositor_comments
;
The following automatic conversions were performed:

'_symmetry_cell_setting' value 'Triclinic' changed to 'triclinic'
according to /home/saulius/struct/CIF-dictionaries/cif_core.dic
dictionary named 'cif_core.dic' version 2.4.1 from 2010-06-29.

Automatic conversion script
Id: cif_fix_values 1715 2011-07-08 13:25:40Z adriana 

The following automatic conversions were performed:

'_exptl_crystal_density_meas' value 'not measured' was changed to '?'
- the value is perceived as not measured.

Automatic conversion script
Id: cif_fix_values 3008 2015-01-20 13:52:24Z robertas 
;
_cod_original_cell_volume 1468.32(19)
_cod_original_sg_symbol_H-M 'P -1          '
_cod_database_code 4071607

loop_
_symmetry_equiv_pos_as_xyz
'x, y, z'
'-x, -y, -z'

loop_
_atom_site_label
_atom_site_type_symbol
_atom_site_fract_x
_atom_site_fract_y
_atom_site_fract_z
_atom_site_U_iso_or_equiv
_atom_site_adp_type
_atom_site_occupancy
_atom_site_symmetry_multiplicity
_atom_site_calc_flag
_atom_site_refinement_flags
Pt1 Pt 0.08324(3) 0.109547(18) 0.021986(18) 0.02664(10) Uani 1 1 d .
H1A H 0.078(11) 0.191(7) 0.162(7) 0.032 Uiso 1 1 d .
Ge1 Ge -0.03235(9) 0.03736(6) 0.14355(6) 0.02931(16) Uani 1 1 d .
H1B H -0.175(11) 0.070(7) 0.183(7) 0.035 Uiso 1 1 d .
P1 P 0.2403(2) 0.25647(13) 0.00194(14) 0.0263(3) Uani 1 1 d .
C1 C 0.4656(8) 0.2780(6) 0.0376(6) 0.0343(14) Uani 1 1 d .
C2 C 0.5903(9) 0.3817(7) 0.0953(8) 0.0450(19) Uani 1 1 d .
H2 H 0.5604 0.4454 0.1138 0.054 Uiso 1 1 d R
C3 C 0.7608(10) 0.3940(9) 0.1265(9) 0.058(2) Uani 1 1 d .
H3 H 0.8468 0.4660 0.1668 0.069 Uiso 1 1 d R
C4 C 0.8027(10) 0.3022(10) 0.0986(9) 0.059(3) Uani 1 1 d .
H4 H 0.9186 0.3096 0.1198 0.071 Uiso 1 1 d R
C5 C 0.6802(12) 0.1996(9) 0.0418(8) 0.054(2) Uani 1 1 d .
H5 H 0.7108 0.1362 0.0227 0.065 Uiso 1 1 d R
C6 C 0.5092(10) 0.1853(7) 0.0096(7) 0.0455(18) Uani 1 1 d .
H6 H 0.4223 0.1138 -0.0310 0.055 Uiso 1 1 d R
C7 C 0.1939(9) 0.2611(6) -0.1261(6) 0.0325(14) Uani 1 1 d .
C8 C 0.0261(9) 0.2120(6) -0.1884(6) 0.0339(14) Uani 1 1 d .
H8 H -0.0608 0.1743 -0.1648 0.041 Uiso 1 1 d R
C9 C -0.0170(11) 0.2179(7) -0.2864(7) 0.0430(17) Uani 1 1 d .
H9 H -0.1328 0.1837 -0.3293 0.052 Uiso 1 1 d R
C10 C 0.1064(12) 0.2717(7) -0.3204(6) 0.0448(18) Uani 1 1 d .
H10 H 0.0770 0.2763 -0.3867 0.054 Uiso 1 1 d R
C11 C 0.2740(12) 0.3206(8) -0.2588(7) 0.0456(18) Uani 1 1 d .
H11 H 0.3599 0.3593 -0.2823 0.055 Uiso 1 1 d R
C12 C 0.3186(10) 0.3139(7) -0.1624(6) 0.0392(16) Uani 1 1 d .
H12 H 0.4349 0.3451 -0.1208 0.047 Uiso 1 1 d R
C13 C 0.2388(8) 0.3882(6) 0.0884(6) 0.0324(14) Uani 1 1 d .
C14 C 0.2703(10) 0.4133(7) 0.1948(7) 0.0424(18) Uani 1 1 d .
H14 H 0.2977 0.3635 0.2215 0.051 Uiso 1 1 d R
C15 C 0.2661(12) 0.5129(7) 0.2635(8) 0.056(2) Uani 1 1 d .
H15 H 0.2868 0.5296 0.3369 0.067 Uiso 1 1 d R
C16 C 0.2289(11) 0.5833(7) 0.2245(8) 0.055(3) Uani 1 1 d .
H16 H 0.2240 0.6504 0.2704 0.066 Uiso 1 1 d R
C17 C 0.1994(10) 0.5603(7) 0.1189(8) 0.050(2) Uani 1 1 d .
H17 H 0.1750 0.6111 0.0926 0.060 Uiso 1 1 d R
C18 C 0.2044(9) 0.4630(6) 0.0507(7) 0.0390(16) Uani 1 1 d .
H18 H 0.1846 0.4470 -0.0226 0.047 Uiso 1 1 d R
C19 C 0.1205(9) 0.0625(6) 0.2770(6) 0.0331(14) Uani 1 1 d .
C20 C 0.0643(11) 0.0717(7) 0.3648(6) 0.0415(17) Uani 1 1 d .
C21 C 0.1767(12) 0.0935(7) 0.4608(6) 0.0456(19) Uani 1 1 d .
H21 H 0.1376 0.1007 0.5214 0.055 Uiso 1 1 d R
C22 C 0.3449(11) 0.1057(7) 0.4689(6) 0.0454(19) Uani 1 1 d .
C23 C 0.3974(11) 0.0959(8) 0.3811(7) 0.049(2) Uani 1 1 d .
H23 H 0.5132 0.1052 0.3848 0.059 Uiso 1 1 d R
C24 C 0.2887(11) 0.0725(8) 0.2858(7) 0.0443(18) Uani 1 1 d .
C25 C -0.1186(13) 0.0551(11) 0.3621(8) 0.061(3) Uani 1 1 d .
H25A H -0.1313 0.0652 0.4304 0.074 Uiso 1 1 d R
H25B H -0.1905 -0.0182 0.3127 0.074 Uiso 1 1 d R
H25C H -0.1497 0.1072 0.3410 0.074 Uiso 1 1 d R
C26 C 0.4678(13) 0.1318(10) 0.5714(7) 0.061(3) Uani 1 1 d .
H26A H 0.5769 0.1370 0.5618 0.073 Uiso 1 1 d R
H26B H 0.4271 0.0741 0.5942 0.073 Uiso 1 1 d R
H26C H 0.4772 0.2004 0.6234 0.073 Uiso 1 1 d R
C27 C 0.3583(13) 0.0600(13) 0.1932(8) 0.073(4) Uani 1 1 d .
H27A H 0.4752 0.0694 0.2144 0.087 Uiso 1 1 d R
H27B H 0.3490 0.1148 0.1684 0.087 Uiso 1 1 d R
H27C H 0.2950 -0.0119 0.1382 0.087 Uiso 1 1 d R

loop_
_atom_site_aniso_label
_atom_site_aniso_U_11
_atom_site_aniso_U_22
_atom_site_aniso_U_33
_atom_site_aniso_U_23
_atom_site_aniso_U_13
_atom_site_aniso_U_12
Pt1 0.02147(15) 0.02013(14) 0.03631(15) 0.01300(10) 0.00620(10) 0.00460(10)
Ge1 0.0273(3) 0.0272(3) 0.0333(3) 0.0126(3) 0.0085(3) 0.0098(3)
P1 0.0167(7) 0.0206(7) 0.0420(9) 0.0165(7) 0.0069(6) 0.0043(6)
C1 0.022(3) 0.035(4) 0.048(4) 0.022(3) 0.010(3) 0.009(3)
C2 0.020(3) 0.038(4) 0.074(6) 0.030(4) 0.006(3) 0.002(3)
C3 0.019(3) 0.058(6) 0.091(7) 0.038(5) 0.005(4) 0.006(4)
C4 0.021(3) 0.091(8) 0.084(7) 0.057(6) 0.015(4) 0.022(5)
C5 0.041(4) 0.073(6) 0.070(6) 0.036(5) 0.021(4) 0.039(5)
C6 0.031(4) 0.045(4) 0.062(5) 0.021(4) 0.015(3) 0.017(3)
C7 0.026(3) 0.027(3) 0.043(4) 0.017(3) 0.007(3) 0.007(3)
C8 0.027(3) 0.029(3) 0.044(4) 0.018(3) 0.004(3) 0.009(3)
C9 0.038(4) 0.039(4) 0.047(4) 0.014(3) 0.003(3) 0.015(3)
C10 0.057(5) 0.047(4) 0.037(4) 0.023(3) 0.012(3) 0.023(4)
C11 0.047(4) 0.048(5) 0.049(4) 0.028(4) 0.014(4) 0.019(4)
C12 0.034(4) 0.038(4) 0.043(4) 0.018(3) 0.012(3) 0.009(3)
C13 0.019(3) 0.026(3) 0.050(4) 0.016(3) 0.006(3) 0.007(2)
C14 0.035(4) 0.030(4) 0.049(4) 0.007(3) 0.004(3) 0.010(3)
C15 0.048(5) 0.036(4) 0.059(5) -0.004(4) 0.007(4) 0.012(4)
C16 0.033(4) 0.028(4) 0.076(6) -0.003(4) 0.002(4) 0.009(3)
C17 0.029(4) 0.027(3) 0.084(6) 0.014(4) 0.009(4) 0.010(3)
C18 0.023(3) 0.026(3) 0.064(5) 0.019(3) 0.009(3) 0.006(3)
C19 0.032(3) 0.030(3) 0.036(3) 0.015(3) 0.008(3) 0.010(3)
C20 0.046(4) 0.043(4) 0.039(4) 0.017(3) 0.012(3) 0.022(4)
C21 0.056(5) 0.050(5) 0.033(4) 0.018(3) 0.012(3) 0.023(4)
C22 0.046(4) 0.042(4) 0.039(4) 0.014(3) -0.004(3) 0.015(4)
C23 0.036(4) 0.059(5) 0.050(5) 0.027(4) 0.005(3) 0.015(4)
C24 0.036(4) 0.052(5) 0.044(4) 0.019(4) 0.010(3) 0.016(4)
C25 0.057(6) 0.099(8) 0.052(5) 0.041(6) 0.027(4) 0.044(6)
C26 0.051(5) 0.069(6) 0.044(5) 0.015(4) -0.005(4) 0.019(5)
C27 0.045(5) 0.140(12) 0.057(6) 0.049(7) 0.024(4) 0.051(7)

loop_
_atom_type_symbol
_atom_type_description
_atom_type_scat_dispersion_real
_atom_type_scat_dispersion_imag
_atom_type_scat_source
C C 0.0033 0.0016 'International Tables Vol C Tables 4.2.6.8 and 6.1.1.4'
H H 0.0000 0.0000 'International Tables Vol C Tables 4.2.6.8 and 6.1.1.4'
Ge Ge 0.1547 1.8001 'International Tables Vol C Tables 4.2.6.8 and 6.1.1.4'
P P 0.1023 0.0942 'International Tables Vol C Tables 4.2.6.8 and 6.1.1.4'
Pt Pt -1.7033 8.3905 'International Tables Vol C Tables 4.2.6.8 and 6.1.1.4'

loop_
_geom_angle_atom_site_label_1
_geom_angle_atom_site_label_2
_geom_angle_atom_site_label_3
_geom_angle
_geom_angle_site_symmetry_1
_geom_angle_site_symmetry_3
P1 Pt1 Ge1 101.95(5) . 2
P1 Pt1 Ge1 146.60(5) . .
Ge1 Pt1 Ge1 111.12(2) 2 .
P1 Pt1 Pt1 158.25(5) . 2
Ge1 Pt1 Pt1 56.755(19) 2 2
Ge1 Pt1 Pt1 54.360(19) . 2
P1 Pt1 H1A 96(3) . .
Ge1 Pt1 H1A 162(3) 2 .
Ge1 Pt1 H1A 51(3) . .
Pt1 Pt1 H1A 106(3) 2 .
C19 Ge1 Pt1 124.2(2) . 2
C19 Ge1 Pt1 120.1(2) . .
Pt1 Ge1 Pt1 68.89(2) 2 .
C19 Ge1 H1A 92(3) . .
Pt1 Ge1 H1A 119(2) 2 .
Pt1 Ge1 H1A 50(2) . .
C19 Ge1 H1B 100(3) . .
Pt1 Ge1 H1B 124(3) 2 .
Pt1 Ge1 H1B 120(3) . .
H1A Ge1 H1B 88(4) . .
C7 P1 C1 105.4(3) . .
C7 P1 C13 102.4(3) . .
C1 P1 C13 102.5(3) . .
C7 P1 Pt1 118.9(2) . .
C1 P1 Pt1 111.2(2) . .
C13 P1 Pt1 114.8(2) . .
C2 C1 C6 120.0(7) . .
C2 C1 P1 121.9(6) . .
C6 C1 P1 118.0(6) . .
C1 C2 C3 120.1(9) . .
C1 C2 H2 119.9 . .
C3 C2 H2 119.9 . .
C4 C3 C2 119.5(9) . .
C4 C3 H3 120.6 . .
C2 C3 H3 119.9 . .
C5 C4 C3 120.6(8) . .
C5 C4 H4 119.2 . .
C3 C4 H4 120.2 . .
C4 C5 C6 120.8(9) . .
C4 C5 H5 120.0 . .
C6 C5 H5 119.2 . .
C1 C6 C5 118.9(8) . .
C1 C6 H6 119.6 . .
C5 C6 H6 121.6 . .
C8 C7 C12 119.3(7) . .
C8 C7 P1 118.1(5) . .
C12 C7 P1 122.7(6) . .
C7 C8 C9 120.1(7) . .
C7 C8 H8 120.1 . .
C9 C8 H8 119.8 . .
C10 C9 C8 120.1(8) . .
C10 C9 H9 120.0 . .
C8 C9 H9 119.9 . .
C9 C10 C11 120.1(7) . .
C9 C10 H10 120.1 . .
C11 C10 H10 119.8 . .
C10 C11 C12 120.3(8) . .
C10 C11 H11 119.9 . .
C12 C11 H11 119.8 . .
C7 C12 C11 120.1(8) . .
C7 C12 H12 119.3 . .
C11 C12 H12 120.6 . .
C14 C13 C18 119.1(7) . .
C14 C13 P1 118.4(6) . .
C18 C13 P1 122.5(6) . .
C13 C14 C15 119.9(9) . .
C13 C14 H14 119.4 . .
C15 C14 H14 120.6 . .
C16 C15 C14 119.9(10) . .
C16 C15 H15 120.3 . .
C14 C15 H15 119.8 . .
C15 C16 C17 120.9(8) . .
C15 C16 H16 120.4 . .
C17 C16 H16 118.7 . .
C16 C17 C18 119.8(9) . .
C16 C17 H17 120.1 . .
C18 C17 H17 120.1 . .
C17 C18 C13 120.4(9) . .
C17 C18 H18 120.0 . .
C13 C18 H18 119.6 . .
C20 C19 C24 118.3(7) . .
C20 C19 Ge1 121.0(6) . .
C24 C19 Ge1 120.7(6) . .
C19 C20 C21 120.3(8) . .
C19 C20 C25 122.6(7) . .
C21 C20 C25 117.1(7) . .
C22 C21 C20 120.7(8) . .
C22 C21 H21 119.3 . .
C20 C21 H21 119.9 . .
C23 C22 C21 118.0(7) . .
C23 C22 C26 120.6(9) . .
C21 C22 C26 121.4(8) . .
C22 C23 C24 122.3(8) . .
C22 C23 H23 119.7 . .
C24 C23 H23 118.0 . .
C23 C24 C19 120.3(8) . .
C23 C24 C27 118.0(8) . .
C19 C24 C27 121.7(8) . .
C20 C25 H25A 109.7 . .
C20 C25 H25B 109.0 . .
H25A C25 H25B 109.5 . .
C20 C25 H25C 109.7 . .
H25A C25 H25C 109.5 . .
H25B C25 H25C 109.5 . .
C22 C26 H26A 109.5 . .
C22 C26 H26B 109.1 . .
H26A C26 H26B 109.5 . .
C22 C26 H26C 109.9 . .
H26A C26 H26C 109.5 . .
H26B C26 H26C 109.5 . .
C24 C27 H27A 109.5 . .
C24 C27 H27B 109.1 . .
H27A C27 H27B 109.5 . .
C24 C27 H27C 109.7 . .
H27A C27 H27C 109.5 . .
H27B C27 H27C 109.5 . .

loop_
_geom_bond_atom_site_label_1
_geom_bond_atom_site_label_2
_geom_bond_distance
_geom_bond_site_symmetry_2
Pt1 P1 2.2371(15) .
Pt1 Ge1 2.4057(8) 2
Pt1 Ge1 2.4757(7) .
Pt1 Pt1 2.7614(5) 2
Pt1 H1A 1.95(8) .
Ge1 C19 1.975(7) .
Ge1 Pt1 2.4057(8) 2
Ge1 H1A 1.97(9) .
Ge1 H1B 1.56(9) .
P1 C7 1.820(8) .
P1 C1 1.834(7) .
P1 C13 1.837(8) .
C1 C2 1.385(10) .
C1 C6 1.398(11) .
C2 C3 1.406(11) .
C2 H2 0.9600 .
C3 C4 1.379(16) .
C3 H3 0.9601 .
C4 C5 1.367(15) .
C4 H4 0.9601 .
C5 C6 1.404(12) .
C5 H5 0.9597 .
C6 H6 0.9600 .
C7 C8 1.392(10) .
C7 C12 1.393(10) .
C8 C9 1.413(11) .
C8 H8 0.9600 .
C9 C10 1.371(12) .
C9 H9 0.9600 .
C10 C11 1.387(12) .
C10 H10 0.9601 .
C11 C12 1.398(11) .
C11 H11 0.9600 .
C12 H12 0.9600 .
C13 C14 1.388(12) .
C13 C18 1.401(11) .
C14 C15 1.417(11) .
C14 H14 0.9600 .
C15 C16 1.363(15) .
C15 H15 0.9600 .
C16 C17 1.383(15) .
C16 H16 0.9599 .
C17 C18 1.393(11) .
C17 H17 0.9600 .
C18 H18 0.9601 .
C19 C20 1.390(11) .
C19 C24 1.399(11) .
C20 C21 1.412(11) .
C20 C25 1.520(13) .
C21 C22 1.392(13) .
C21 H21 0.9601 .
C22 C23 1.372(13) .
C22 C26 1.509(11) .
C23 C24 1.384(11) .
C23 H23 0.9599 .
C24 C27 1.511(12) .
C25 H25A 0.9600 .
C25 H25B 0.9600 .
C25 H25C 0.9600 .
C26 H26A 0.9600 .
C26 H26B 0.9603 .
C26 H26C 0.9600 .
C27 H27A 0.9600 .
C27 H27B 0.9599 .
C27 H27C 0.9600 .
